data_4347418
loop_
_publ_author_name
'Ovcharenko, Victor'
'Fokin, Sergey'
'Chubakova, Elvina'
'Romanenko, Galina'
'Bogomyakov, Artem'
'Dobrokhotova, Zhanna'
'Lukzen, Nikita'
'Morozov, Vitaly'
'Petrova, Marina'
'Petrova, Maria'
'Zueva, Ekaterina'
'Rozentsveig, Igor'
'Rudyakova, Elena'
'Levkovskaya, Galina'
'Sagdeev, Renad'

_publ_section_title
;
 A Copper-Nitroxide Adduct Exhibiting Separate Single Crystal-to-Single
 Crystal Polymerization-Depolymerization and Spin Crossover Transitions.
;
_journal_issue 12
_journal_name_full 'Inorganic chemistry'
_journal_page_first 5853
_journal_page_last 5861
_journal_paper_doi 10.1021/acs.inorgchem.6b00140
_journal_volume 55
_journal_year 2016
_chemical_formula_sum 'C28.5 H29.5 Cu1.25 F15 N4 O7'
_chemical_formula_weight 904.48
_space_group_crystal_system triclinic
_space_group_IT_number 2
_space_group_name_Hall '-P 1'
_space_group_name_H-M_alt 'P -1'
_atom_sites_solution_hydrogens mixed
_audit_creation_method SHELXL-2014/6
_cell_angle_alpha 108.754(11)
_cell_angle_beta 91.485(11)
_cell_angle_gamma 102.510(10)
_cell_formula_units_Z 4
_cell_length_a 13.748(2)
_cell_length_b 17.305(3)
_cell_length_c 17.808(3)
_cell_measurement_reflns_used 6320
_cell_measurement_temperature 296(2)
_cell_measurement_theta_max 18.58
_cell_measurement_theta_min 2.34
_cell_volume 3895.5(11)
_computing_cell_refinement 'Bruker SAINT'
_computing_data_collection 'Bruker APEX2'
_computing_data_reduction 'Bruker SAINT'
_computing_molecular_graphics 'Bruker SHELXTL'
_computing_publication_material 'Bruker SHELXTL'
_computing_structure_refinement 'SHELXL-2014/6 (Sheldrick, 2014)'
_computing_structure_solution 'SHELXS-97 (Sheldrick, 2008)'
_diffrn_ambient_temperature 296(2)
_diffrn_measured_fraction_theta_full 0.999
_diffrn_measured_fraction_theta_max 0.976
_diffrn_measurement_device_type 'Bruker APEX-II CCD'
_diffrn_measurement_method '\f and \w scans'
_diffrn_radiation_type MoK\a
_diffrn_radiation_wavelength 0.71073
_diffrn_reflns_av_R_equivalents 0.0913
_diffrn_reflns_av_unetI/netI 0.1765
_diffrn_reflns_Laue_measured_fraction_full 0.999
_diffrn_reflns_Laue_measured_fraction_max 0.976
_diffrn_reflns_limit_h_max 18
_diffrn_reflns_limit_h_min -18
_diffrn_reflns_limit_k_max 23
_diffrn_reflns_limit_k_min -21
_diffrn_reflns_limit_l_max 21
_diffrn_reflns_limit_l_min -23
_diffrn_reflns_number 68800
_diffrn_reflns_point_group_measured_fraction_full 0.999
_diffrn_reflns_point_group_measured_fraction_max 0.976
_diffrn_reflns_theta_full 25.242
_diffrn_reflns_theta_max 28.197
_diffrn_reflns_theta_min 1.279
_exptl_absorpt_coefficient_mu 0.811
_exptl_absorpt_correction_T_max 0.4422
_exptl_absorpt_correction_T_min 0.3637
_exptl_absorpt_correction_type multi-scan
_exptl_absorpt_process_details sadabs
_exptl_crystal_colour dark
_exptl_crystal_density_diffrn 1.542
_exptl_crystal_description bulk
_exptl_crystal_F_000 1823
_exptl_crystal_size_max 0.3
_exptl_crystal_size_mid 0.22
_exptl_crystal_size_min 0.15
_refine_diff_density_max 0.305
_refine_diff_density_min -0.277
_refine_diff_density_rms 0.039
_refine_ls_extinction_method none
_refine_ls_goodness_of_fit_ref 0.694
_refine_ls_hydrogen_treatment constr
_refine_ls_matrix_type full
_refine_ls_number_parameters 1303
_refine_ls_number_reflns 18715
_refine_ls_number_restraints 0
_refine_ls_restrained_S_all 0.694
_refine_ls_R_factor_all 0.1943
_refine_ls_R_factor_gt 0.0396
_refine_ls_shift/su_max 0.001
_refine_ls_shift/su_mean 0.000
_refine_ls_structure_factor_coef Fsqd
_refine_ls_weighting_details 'w=1/[\s^2^(Fo^2^)+(0.0365P)^2^] where P=(Fo^2^+2Fc^2^)/3'
_refine_ls_weighting_scheme calc
_refine_ls_wR_factor_gt 0.0753
_refine_ls_wR_factor_ref 0.1005
_reflns_Friedel_coverage 0.000
_reflns_number_gt 5337
_reflns_number_total 18715
_reflns_threshold_expression 'I > 2\s(I)'
_cod_data_source_file ic6b00140_si_001.cif
_cod_data_source_block 591xrts
_cod_original_cell_volume 3895.4(12)
_cod_original_formula_sum 'C28.50 H29.50 Cu1.25 F15 N4 O7'
_cod_database_code 4347418
_shelx_space_group_comment
; 
The symmetry employed for this shelxl refinement is uniquely defined 
by the following loop, which should always be used as a source of 
symmetry information in preference to the above space-group names. 
They are only intended as comments. 
;
_shelxl_version_number 2014/6

loop_
_space_group_symop_operation_xyz
'x, y, z'
'-x, -y, -z'

loop_
_atom_site_label
_atom_site_type_symbol
_atom_site_fract_x
_atom_site_fract_y
_atom_site_fract_z
_atom_site_U_iso_or_equiv
_atom_site_adp_type
_atom_site_occupancy
_atom_site_site_symmetry_order
_atom_site_calc_flag
_atom_site_refinement_flags_posn
_atom_site_refinement_flags_adp
_atom_site_refinement_flags_occupancy
_atom_site_disorder_assembly
_atom_site_disorder_group
Cu1 Cu 0.0000 0.0000 0.5000 0.0717(2) Uani 1 2 d S . P . .
O1 O -0.04674(18) -0.01040(14) 0.59945(13) 0.0801(7) Uani 1 1 d . . . . .
C1 C -0.1528(7) -0.0291(9) 0.6951(6) 0.124(2) Uani 1 1 d . . . . .
F1 F -0.2459(10) -0.0419(14) 0.7091(11) 0.168(10) Uani 0.5 1 d . . P A 1
F2 F -0.097(2) 0.006(2) 0.7398(12) 0.215(13) Uani 0.5 1 d . . P A 1
F3 F -0.1234(17) -0.103(2) 0.6908(19) 0.172(8) Uani 0.5 1 d . . P A 1
F1A F -0.180(3) -0.1000(17) 0.6876(13) 0.237(14) Uani 0.5 1 d . . P A 2
F2A F -0.2155(18) 0.0096(17) 0.7340(12) 0.240(10) Uani 0.5 1 d . . P A 2
F3A F -0.0776(19) 0.0245(12) 0.7626(12) 0.157(5) Uani 0.5 1 d . . P A 2
C2 C -0.1349(4) -0.0123(2) 0.6172(3) 0.0801(11) Uani 1 1 d . . . . .
C3 C -0.2134(3) -0.0033(2) 0.5753(3) 0.0906(13) Uani 1 1 d . . . . .
H3A H -0.2740 -0.0035 0.5974 0.109 Uiso 1 1 calc R U . . .
C4 C -0.2070(3) 0.0062(2) 0.5019(3) 0.0755(11) Uani 1 1 d . . . . .
C5 C -0.3031(4) 0.0088(5) 0.4579(5) 0.1037(19) Uani 1 1 d . . . . .
F4 F -0.29305(18) 0.07960(19) 0.4452(2) 0.1545(12) Uani 1 1 d . . . . .
F5 F -0.3769(11) 0.0154(13) 0.5049(15) 0.186(9) Uani 0.5 1 d . . P B 1
F6 F -0.3311(13) -0.0575(10) 0.3894(14) 0.128(5) Uani 0.5 1 d . . P B 1
F6A F -0.3134(14) -0.0342(13) 0.3888(18) 0.221(10) Uani 0.5 1 d . . P B 2
F5A F -0.3838(11) -0.0102(13) 0.4876(15) 0.170(9) Uani 0.5 1 d . . P B 2
O2 O -0.13232(18) 0.01045(14) 0.46371(14) 0.0779(7) Uani 1 1 d . . . . .
Cu2 Cu 0.31046(3) -0.29612(2) 0.62360(2) 0.06682(15) Uani 1 1 d . . . . .
O3 O 0.23697(16) -0.30677(13) 0.71413(12) 0.0652(6) Uani 1 1 d . . . . .
C6 C 0.1127(5) -0.3560(4) 0.7857(3) 0.0888(15) Uani 1 1 d . . . . .
F7 F 0.1788(9) -0.327(2) 0.8515(6) 0.159(5) Uani 0.5 1 d . . P C 1
F8 F 0.052(2) -0.4191(8) 0.7894(10) 0.154(7) Uani 0.5 1 d . . P C 1
F9 F 0.063(2) -0.2986(14) 0.7961(14) 0.152(5) Uani 0.5 1 d . . P C 1
F7A F 0.0164(7) -0.3790(19) 0.7687(7) 0.143(7) Uani 0.5 1 d . . P C 2
F8A F 0.1359(18) -0.4012(16) 0.8261(9) 0.137(5) Uani 0.5 1 d . . P C 2
F9A F 0.134(2) -0.2790(9) 0.8293(10) 0.150(7) Uani 0.5 1 d . . P C 2
C7 C 0.1662(3) -0.3675(3) 0.7100(2) 0.0642(10) Uani 1 1 d . . . . .
C8 C 0.1329(3) -0.4407(2) 0.6479(2) 0.0885(13) Uani 1 1 d . . . . .
H8A H 0.0775 -0.4802 0.6523 0.106 Uiso 1 1 calc R U . . .
C9 C 0.1795(3) -0.4575(2) 0.5791(2) 0.0799(11) Uani 1 1 d . . . . .
C10 C 0.1406(7) -0.5431(5) 0.5130(5) 0.124(3) Uani 1 1 d . . . . .
F10 F 0.0789(13) -0.5940(8) 0.5295(9) 0.227(10) Uani 0.5 1 d . . P D 1
F11 F 0.1353(11) -0.5348(13) 0.4310(10) 0.105(3) Uani 0.5 1 d . . P D 1
F12 F 0.2302(8) -0.5853(9) 0.5099(11) 0.167(5) Uani 0.5 1 d . . P D 1
F10A F 0.0316(8) -0.5661(7) 0.5113(7) 0.116(3) Uani 0.5 1 d . . P D 2
F12A F 0.1697(8) -0.5988(9) 0.5147(10) 0.143(5) Uani 0.5 1 d . . P D 2
F11A F 0.1470(15) -0.5374(15) 0.4568(11) 0.169(11) Uani 0.5 1 d . . P D 2
O4 O 0.25423(16) -0.41282(13) 0.56173(12) 0.0673(6) Uani 1 1 d . . . . .
O5 O 0.37343(16) -0.18203(13) 0.68989(13) 0.0716(7) Uani 1 1 d . . . . .
C11 C 0.4848(6) -0.0511(3) 0.7404(5) 0.1066(16) Uani 1 1 d . . . . .
F13 F 0.5284(5) 0.0047(2) 0.7093(2) 0.1991(16) Uani 1 1 d . . . . .
F14 F 0.5706(9) -0.0433(9) 0.7766(10) 0.143(7) Uani 0.5 1 d . . P E 1
F15 F 0.4257(10) -0.0367(7) 0.7923(9) 0.141(5) Uani 0.5 1 d . . P E 1
F14A F 0.5264(17) -0.0557(10) 0.8002(11) 0.215(12) Uani 0.5 1 d . . P E 2
F15A F 0.4129(11) -0.0095(7) 0.7515(10) 0.168(6) Uani 0.5 1 d . . P E 2
C12 C 0.4505(3) -0.1382(2) 0.6745(3) 0.0751(11) Uani 1 1 d . . . . .
C13 C 0.5041(3) -0.1589(3) 0.6100(3) 0.1015(14) Uani 1 1 d . . . . .
H13A H 0.5589 -0.1189 0.6056 0.122 Uiso 1 1 calc R U . . .
C14 C 0.4797(3) -0.2362(3) 0.5521(3) 0.0839(12) Uani 1 1 d . . . . .
C15 C 0.5467(6) -0.2526(7) 0.4835(5) 0.120(2) Uani 1 1 d . . . . .
F16 F 0.6140(16) -0.1915(11) 0.4846(14) 0.178(10) Uani 0.5 1 d . . P F 1
F17 F 0.5885(19) -0.3151(19) 0.4793(16) 0.180(12) Uani 0.5 1 d . . P F 1
F18 F 0.4956(11) -0.282(2) 0.4123(9) 0.165(7) Uani 0.5 1 d . . P F 1
F18A F 0.534(2) -0.3226(10) 0.4445(17) 0.190(13) Uani 0.5 1 d . . P F 2
F16A F 0.534(2) -0.2029(16) 0.4423(13) 0.222(8) Uani 0.5 1 d . . P F 2
F17A F 0.6439(11) -0.226(2) 0.5187(12) 0.220(9) Uani 0.5 1 d . . P F 2
O6 O 0.40792(16) -0.29654(14) 0.54636(13) 0.0738(7) Uani 1 1 d . . . . .
O1R O -0.06150(17) -0.14358(16) 0.45268(16) 0.0862(8) Uani 1 1 d . . . . .
N2R N -0.0511(2) -0.2086(2) 0.39579(19) 0.0699(8) Uani 1 1 d . . . . .
C3R C -0.1205(3) -0.2430(3) 0.3197(2) 0.0842(11) Uani 1 1 d . . . . .
C4R C -0.2207(3) -0.2860(3) 0.3434(3) 0.169(2) Uani 1 1 d . . . . .
H4RA H -0.2099 -0.3293 0.3631 0.254 Uiso 1 1 calc R U . . .
H4RB H -0.2447 -0.2450 0.3841 0.254 Uiso 1 1 calc R U . . .
H4RC H -0.2695 -0.3103 0.2975 0.254 Uiso 1 1 calc R U . . .
C5R C -0.1349(4) -0.1755(3) 0.2888(2) 0.1463(19) Uani 1 1 d . . . . .
H5RA H -0.1794 -0.1998 0.2404 0.219 Uiso 1 1 calc R U . . .
H5RB H -0.1631 -0.1361 0.3278 0.219 Uiso 1 1 calc R U . . .
H5RC H -0.0714 -0.1470 0.2783 0.219 Uiso 1 1 calc R U . . .
C6R C -0.0688(3) -0.3084(3) 0.2686(3) 0.0918(12) Uani 1 1 d . . . . .
C7R C 0.0143(3) -0.2688(3) 0.2246(3) 0.1407(18) Uani 1 1 d . . . . .
H7RA H 0.0552 -0.2178 0.2615 0.211 Uiso 1 1 calc R U . . .
H7RB H 0.0551 -0.3077 0.2032 0.211 Uiso 1 1 calc R U . . .
H7RC H -0.0165 -0.2567 0.1820 0.211 Uiso 1 1 calc R U . . .
C8R C -0.1308(3) -0.3870(3) 0.2103(3) 0.1408(18) Uani 1 1 d . . . . .
H8RA H -0.1655 -0.3738 0.1702 0.211 Uiso 1 1 calc R U . . .
H8RB H -0.0884 -0.4233 0.1856 0.211 Uiso 1 1 calc R U . . .
H8RC H -0.1786 -0.4148 0.2372 0.211 Uiso 1 1 calc R U . . .
N9R N -0.0131(2) -0.3263(2) 0.33259(19) 0.0684(8) Uani 1 1 d . . . . .
O10R O 0.01740(17) -0.39326(16) 0.31917(14) 0.0865(8) Uani 1 1 d . . . . .
C11R C 0.0046(2) -0.2613(2) 0.4019(2) 0.0592(9) Uani 1 1 d . . . . .
C12R C 0.0666(2) -0.2500(2) 0.4731(2) 0.0548(9) Uani 1 1 d . . . . .
C13R C 0.1521(3) -0.27908(19) 0.4833(2) 0.0590(9) Uani 1 1 d . . . . .
C14R C 0.2108(2) -0.3258(2) 0.4219(2) 0.0782(11) Uani 1 1 d . . . . .
H14A H 0.1668 -0.3779 0.3878 0.094 Uiso 1 1 calc R U . . .
H14B H 0.2634 -0.3399 0.4486 0.094 Uiso 1 1 calc R U . . .
C15R C 0.2574(3) -0.2752(3) 0.3710(2) 0.1250(16) Uani 1 1 d . . . . .
H15A H 0.2940 -0.3074 0.3328 0.188 Uiso 1 1 calc R U . . .
H15B H 0.2055 -0.2621 0.3435 0.188 Uiso 1 1 calc R U . . .
H15C H 0.3021 -0.2241 0.4043 0.188 Uiso 1 1 calc R U . . .
N16R N 0.18481(19) -0.25450(17) 0.56092(18) 0.0627(7) Uani 1 1 d . . . . .
N17R N 0.1211(2) -0.20824(17) 0.59958(18) 0.0652(8) Uani 1 1 d . . . . .
C18R C 0.1336(3) -0.1663(3) 0.6865(2) 0.0939(13) Uani 1 1 d . . . . .
H18A H 0.1105 -0.2091 0.7105 0.113 Uiso 1 1 calc R U . G 1
H18G H 0.2049 -0.1445 0.7028 0.113 Uiso 1 1 calc R U . G 1
C19R C 0.0891(11) -0.1039(14) 0.7186(9) 0.232(10) Uani 0.5 1 d . . P H 1
H19A H 0.0238 -0.1267 0.7322 0.278 Uiso 0.5 1 calc R U P H 1
H19G H 0.0793 -0.0772 0.6797 0.278 Uiso 0.5 1 calc R U P H 1
C20R C 0.1603(19) -0.0276(16) 0.8053(16) 0.129(8) Uani 0.5 1 d . . P H 1
H20A H 0.1189 -0.0334 0.8474 0.155 Uiso 0.5 1 calc R U P H 1
H20G H 0.2161 -0.0514 0.8124 0.155 Uiso 0.5 1 calc R U P H 1
C21R C 0.2003(13) 0.0517(8) 0.8287(6) 0.221(8) Uani 0.5 1 d . . P H 1
H21A H 0.2334 0.0691 0.8816 0.332 Uiso 0.5 1 calc R U P H 1
H21B H 0.2482 0.0634 0.7932 0.332 Uiso 0.5 1 calc R U P H 1
H21C H 0.1492 0.0817 0.8288 0.332 Uiso 0.5 1 calc R U P H 1
C19W C 0.1604(7) -0.0766(6) 0.7118(6) 0.070(3) Uani 0.5 1 d . . P H 2
H19B H 0.1156 -0.0547 0.6857 0.084 Uiso 0.5 1 calc R U P H 2
H19C H 0.2290 -0.0553 0.7033 0.084 Uiso 0.5 1 calc R U P H 2
C20W C 0.145(3) -0.055(2) 0.8104(17) 0.28(3) Uani 0.5 1 d . . P H 2
H20B H 0.1979 -0.0776 0.8273 0.339 Uiso 0.5 1 calc R U P H 2
H20O H 0.1714 0.0050 0.8306 0.339 Uiso 0.5 1 calc R U P H 2
C21W C 0.0945(18) -0.0631(19) 0.8500(13) 0.317(15) Uani 0.5 1 d . . P H 2
H21D H 0.1268 -0.0370 0.9034 0.476 Uiso 0.5 1 calc R U P H 2
H21E H 0.0409 -0.0375 0.8435 0.476 Uiso 0.5 1 calc R U P H 2
H21F H 0.0680 -0.1220 0.8401 0.476 Uiso 0.5 1 calc R U P H 2
C22R C 0.0517(2) -0.2039(2) 0.5492(2) 0.0646(9) Uani 1 1 d . . . . .
H22A H 0.0017 -0.1749 0.5627 0.077 Uiso 1 1 calc R U . . .
Cu3 Cu -0.32224(3) -0.33066(3) 0.97581(3) 0.07467(16) Uani 1 1 d . . . . .
O7 O -0.45410(17) -0.38898(14) 0.92517(13) 0.0768(7) Uani 1 1 d . . . . .
C16 C -0.6275(4) -0.4450(4) 0.9047(4) 0.0935(14) Uani 1 1 d . . . . .
F20 F -0.6993(12) -0.4355(14) 0.9287(11) 0.196(9) Uani 0.5 1 d . . P I 1
F21 F -0.6456(14) -0.5277(16) 0.8837(16) 0.125(5) Uani 0.5 1 d . . P I 1
F21A F -0.6133(15) -0.5196(17) 0.8709(17) 0.171(9) Uani 0.5 1 d . . P I 2
F20A F -0.7181(11) -0.4345(8) 0.9444(11) 0.116(4) Uani 0.5 1 d . . P I 2
F19 F -0.63018(17) -0.42049(17) 0.84209(17) 0.1298(10) Uani 1 1 d . . . . .
C17 C -0.5313(3) -0.3964(2) 0.9617(3) 0.0761(11) Uani 1 1 d . . . . .
C18 C -0.5398(3) -0.3681(3) 1.0423(3) 0.0948(13) Uani 1 1 d . . . . .
H18B H -0.6025 -0.3786 1.0605 0.114 Uiso 1 1 calc R U . . .
C19 C -0.4573(3) -0.3247(3) 1.0963(3) 0.0822(12) Uani 1 1 d . . . . .
C20 C -0.4742(7) -0.2935(9) 1.1842(4) 0.126(2) Uani 1 1 d . . . . .
F22 F -0.4197(16) -0.2155(14) 1.2223(8) 0.177(7) Uani 0.5 1 d . . P J 1
F23 F -0.4443(14) -0.3392(10) 1.2236(10) 0.146(6) Uani 0.5 1 d . . P J 1
F24 F -0.5608(12) -0.2865(17) 1.1970(11) 0.190(11) Uani 0.5 1 d . . P J 1
F22A F -0.485(2) -0.217(2) 1.1981(10) 0.240(10) Uani 0.5 1 d . . P J 2
F23A F -0.4019(12) -0.285(2) 1.2295(9) 0.206(13) Uani 0.5 1 d . . P J 2
F24A F -0.5577(16) -0.3420(16) 1.1983(12) 0.215(9) Uani 0.5 1 d . . P J 2
O8 O -0.36867(18) -0.30572(15) 1.08261(13) 0.0829(7) Uani 1 1 d . . . . .
O9 O -0.26429(19) -0.44292(15) 0.95544(15) 0.0929(8) Uani 1 1 d . . . . .
C21 C -0.1492(7) -0.5242(5) 0.9122(6) 0.121(2) Uani 1 1 d . . . . .
F27 F -0.124(3) -0.5570(18) 0.9486(11) 0.255(12) Uani 0.5 1 d . . P K 1
F25 F -0.2082(19) -0.5784(14) 0.8525(13) 0.237(14) Uani 0.5 1 d . . P K 1
F26 F -0.0522(11) -0.5175(9) 0.8983(11) 0.157(5) Uani 0.5 1 d . . P K 1
F26A F -0.1175(7) -0.5416(9) 0.9863(9) 0.145(4) Uani 0.5 1 d . . P K 2
F25A F -0.0964(16) -0.5243(8) 0.8514(12) 0.165(5) Uani 0.5 1 d . . P K 2
F27A F -0.2239(10) -0.5838(8) 0.8906(13) 0.154(8) Uani 0.5 1 d . . P K 2
C22 C -0.1744(4) -0.4392(3) 0.9484(2) 0.0851(12) Uani 1 1 d . . . . .
C23 C -0.0968(3) -0.3668(4) 0.9690(3) 0.0944(14) Uani 1 1 d . . . . .
H23A H -0.0322 -0.3729 0.9601 0.113 Uiso 1 1 calc R U . . .
C24 C -0.1108(3) -0.2875(3) 1.0017(2) 0.0812(12) Uani 1 1 d . . . . .
C25 C -0.0194(5) -0.2124(5) 1.0187(6) 0.1109(19) Uani 1 1 d . . . . .
F29 F 0.0574(14) -0.2342(16) 0.9893(11) 0.160(8) Uani 0.5 1 d . . P L 1
F30 F -0.0395(10) -0.1537(9) 0.9843(11) 0.161(7) Uani 0.5 1 d . . P L 1
F28 F -0.0088(15) -0.1558(11) 1.1028(8) 0.131(4) Uani 0.5 1 d . . P L 1
F30A F -0.0111(15) -0.1924(9) 0.9586(11) 0.164(7) Uani 0.5 1 d . . P L 2
F29A F 0.0672(16) -0.2341(19) 1.0307(11) 0.201(10) Uani 0.5 1 d . . P L 2
F28A F -0.0162(14) -0.1657(13) 1.0720(8) 0.164(9) Uani 0.5 1 d . . P L 2
O10 O -0.18978(17) -0.26461(15) 1.02191(14) 0.0825(7) Uani 1 1 d . . . . .
O1S O -0.28058(16) -0.30650(15) 0.87965(15) 0.0802(7) Uani 1 1 d . . . . .
N2S N -0.3411(2) -0.32910(19) 0.8142(2) 0.0802(9) Uani 1 1 d . . . . .
C3S C -0.3184(4) -0.3897(3) 0.7390(3) 0.1144(15) Uani 1 1 d . . . . .
C4S C -0.2769(5) -0.4538(3) 0.7521(3) 0.215(3) Uani 1 1 d . . . . .
H4SA H -0.2641 -0.4905 0.7021 0.322 Uiso 1 1 calc R U . . .
H4SB H -0.2154 -0.4284 0.7864 0.322 Uiso 1 1 calc R U . . .
H4SC H -0.3235 -0.4856 0.7768 0.322 Uiso 1 1 calc R U . . .
C5S C -0.2381(4) -0.3319(4) 0.7061(3) 0.220(3) Uani 1 1 d . . . . .
H5SA H -0.2662 -0.2889 0.6973 0.330 Uiso 1 1 calc R U . . .
H5SB H -0.1800 -0.3063 0.7442 0.330 Uiso 1 1 calc R U . . .
H5SC H -0.2195 -0.3652 0.6567 0.330 Uiso 1 1 calc R U . . .
C6S C -0.4184(4) -0.4120(4) 0.6875(3) 0.1268(17) Uani 1 1 d . . . . .
C7S C -0.4215(4) -0.4278(4) 0.6022(3) 0.203(3) Uani 1 1 d . . . . .
H7SA H -0.3904 -0.4732 0.5780 0.304 Uiso 1 1 calc R U . . .
H7SB H -0.4899 -0.4425 0.5797 0.304 Uiso 1 1 calc R U . . .
H7SC H -0.3862 -0.3781 0.5926 0.304 Uiso 1 1 calc R U . . .
C8S C -0.4881(5) -0.4899(3) 0.6998(4) 0.202(3) Uani 1 1 d . . . . .
H8SA H -0.4879 -0.4817 0.7557 0.303 Uiso 1 1 calc R U . . .
H8SB H -0.5551 -0.4971 0.6774 0.303 Uiso 1 1 calc R U . . .
H8SC H -0.4644 -0.5392 0.6737 0.303 Uiso 1 1 calc R U . . .
N9S N -0.4649(3) -0.3424(2) 0.7306(2) 0.0987(11) Uani 1 1 d . . . . .
O10S O -0.5439(2) -0.33085(19) 0.70131(16) 0.1319(12) Uani 1 1 d . . . . .
C11S C -0.4177(3) -0.2972(3) 0.8047(2) 0.0737(11) Uani 1 1 d . . . . .
C12S C -0.4496(3) -0.2297(3) 0.8601(2) 0.0719(10) Uani 1 1 d . . . . .
C13S C -0.3937(3) -0.1560(3) 0.9208(3) 0.0818(12) Uani 1 1 d . . . . .
C14S C -0.2835(3) -0.1219(3) 0.9439(3) 0.1104(14) Uani 1 1 d . . . . .
H14C H -0.2730 -0.0728 0.9916 0.132 Uiso 1 1 calc R U . . .
H14D H -0.2563 -0.1637 0.9570 0.132 Uiso 1 1 calc R U . . .
C15S C -0.2291(3) -0.0991(4) 0.8835(3) 0.181(3) Uani 1 1 d . . . . .
H15D H -0.1593 -0.0778 0.9026 0.272 Uiso 1 1 calc R U . . .
H15E H -0.2374 -0.1476 0.8364 0.272 Uiso 1 1 calc R U . . .
H15F H -0.2541 -0.0565 0.8711 0.272 Uiso 1 1 calc R U . . .
N16S N -0.4536(3) -0.1093(2) 0.9571(2) 0.0990(11) Uani 1 1 d . . . . .
N17S N -0.5466(3) -0.1501(2) 0.9206(2) 0.0935(10) Uani 1 1 d . . . . .
C18S C -0.6330(4) -0.1153(3) 0.9479(4) 0.1256(17) Uani 1 1 d . . . . .
H18C H -0.6188 -0.0574 0.9492 0.151 Uiso 1 1 calc R U . M 1
H18U H -0.6906 -0.1463 0.9092 0.151 Uiso 1 1 calc R U . M 1
C19S C -0.6571(15) -0.1173(13) 1.0206(13) 0.133(7) Uani 0.5 1 d . . P N 1
H19D H -0.6526 -0.0575 1.0433 0.159 Uiso 0.5 1 d R U P N 1
H19U H -0.7282 -0.1411 1.0048 0.159 Uiso 0.5 1 d R U P N 1
C20S C -0.6558(17) -0.1211(16) 1.0559(15) 0.266(17) Uani 0.5 1 d . . P N 1
H20C H -0.6509 -0.0643 1.0913 0.319 Uiso 0.5 1 d R U P N 1
H20U H -0.5877 -0.1279 1.0591 0.319 Uiso 0.5 1 d R U P N 1
C21S C -0.7213(15) -0.1695(15) 1.129(2) 0.253(19) Uani 0.5 1 d . . P N 1
H21G H -0.6796 -0.1472 1.1785 0.304 Uiso 0.5 1 d R U P N 1
H21H H -0.7879 -0.1628 1.1378 0.304 Uiso 0.5 1 d R U P N 1
H21T H -0.7230 -0.2281 1.1047 0.304 Uiso 0.5 1 d R U P N 1
C19E C -0.680(3) -0.186(2) 1.032(3) 0.32(3) Uani 0.5 1 d . . P O 2
H19E H -0.6450 -0.1426 1.0801 0.388 Uiso 0.5 1 d R U P O 2
H19T H -0.7497 -0.1825 1.0350 0.388 Uiso 0.5 1 d R U P O 2
C20E C -0.6687(19) -0.1957(18) 1.0399(14) 0.142(9) Uani 0.5 1 d . . P O 2
H20D H -0.6025 -0.2067 1.0403 0.171 Uiso 0.5 1 d R U P O 2
H20T H -0.7142 -0.2439 1.0015 0.171 Uiso 0.5 1 d R U P O 2
C21E C -0.7043(19) -0.1870(13) 1.1264(15) 0.150(8) Uani 0.5 1 d . . P O 2
H2EG H -0.6627 -0.1647 1.1762 0.180 Uiso 0.5 1 d R U P O 2
H2EH H -0.7710 -0.1803 1.1355 0.180 Uiso 0.5 1 d R U P O 2
H2ET H -0.7060 -0.2456 1.1024 0.180 Uiso 0.5 1 d R U P O 2
C22S C -0.5461(3) -0.2204(3) 0.8634(2) 0.0823(11) Uani 1 1 d . . . . .
H22B H -0.6019 -0.2576 0.8306 0.099 Uiso 1 1 calc R U . . .

loop_
_atom_site_aniso_label
_atom_site_aniso_U_11
_atom_site_aniso_U_22
_atom_site_aniso_U_33
_atom_site_aniso_U_23
_atom_site_aniso_U_13
_atom_site_aniso_U_12
Cu1 0.0671(4) 0.0869(5) 0.0669(5) 0.0269(4) 0.0066(3) 0.0286(3)
O1 0.0775(17) 0.099(2) 0.0664(18) 0.0290(14) 0.0113(14) 0.0228(15)
C1 0.102(6) 0.167(8) 0.106(8) 0.058(7) 0.022(5) 0.021(7)
F1 0.080(5) 0.30(3) 0.146(15) 0.130(19) 0.031(6) 0.000(9)
F2 0.149(13) 0.39(3) 0.057(13) 0.083(15) -0.013(10) -0.044(16)
F3 0.206(11) 0.205(17) 0.182(13) 0.136(13) 0.067(10) 0.092(12)
F1A 0.41(4) 0.150(17) 0.138(10) 0.086(12) 0.04(3) -0.02(2)
F2A 0.25(3) 0.38(3) 0.142(12) 0.104(15) 0.118(16) 0.15(2)
F3A 0.196(14) 0.171(10) 0.058(9) 0.024(6) -0.028(7) -0.022(7)
C2 0.084(3) 0.078(3) 0.073(3) 0.025(2) 0.015(3) 0.007(2)
C3 0.071(3) 0.104(3) 0.100(4) 0.042(3) 0.015(3) 0.014(2)
C4 0.057(3) 0.060(3) 0.104(4) 0.026(3) -0.011(3) 0.006(2)
C5 0.083(4) 0.095(5) 0.144(6) 0.062(5) 0.003(5) 0.010(4)
F4 0.109(2) 0.121(2) 0.261(4) 0.106(3) -0.019(2) 0.0237(17)
F5 0.077(9) 0.304(19) 0.230(14) 0.123(13) 0.052(10) 0.096(11)
F6 0.112(6) 0.083(5) 0.151(11) 0.022(7) -0.061(7) -0.021(5)
F6A 0.150(12) 0.25(2) 0.216(18) -0.014(16) -0.096(13) 0.101(13)
F5A 0.066(7) 0.202(11) 0.27(2) 0.155(14) -0.022(9) -0.025(7)
O2 0.0686(16) 0.0859(18) 0.0860(19) 0.0355(15) 0.0044(14) 0.0227(14)
Cu2 0.0658(3) 0.0610(3) 0.0654(3) 0.0208(2) 0.0050(2) -0.0012(2)
O3 0.0726(15) 0.0561(16) 0.0583(16) 0.0176(13) 0.0036(13) 0.0000(12)
C6 0.099(5) 0.068(4) 0.080(4) 0.010(4) 0.025(4) 0.001(4)
F7 0.151(8) 0.238(16) 0.068(6) 0.049(9) 0.013(5) 0.008(10)
F8 0.221(18) 0.098(7) 0.110(12) 0.021(6) 0.094(12) -0.018(10)
F9 0.183(12) 0.128(12) 0.195(14) 0.076(10) 0.123(11) 0.092(10)
F7A 0.077(5) 0.24(2) 0.117(6) 0.060(12) 0.043(4) 0.042(9)
F8A 0.171(11) 0.208(14) 0.089(8) 0.095(10) 0.036(7) 0.088(10)
F9A 0.193(14) 0.116(8) 0.093(9) -0.001(7) 0.075(10) -0.011(10)
C7 0.072(3) 0.066(3) 0.056(3) 0.021(2) 0.016(2) 0.017(2)
C8 0.098(3) 0.067(3) 0.074(3) 0.007(2) 0.034(3) -0.013(2)
C9 0.094(3) 0.052(3) 0.075(3) 0.008(2) 0.017(3) -0.001(2)
C10 0.170(7) 0.081(5) 0.092(6) 0.014(5) 0.057(6) -0.011(5)
F10 0.28(2) 0.086(9) 0.192(13) -0.035(6) 0.153(14) -0.090(12)
F11 0.134(6) 0.100(6) 0.037(8) -0.002(6) 0.015(5) -0.029(4)
F12 0.223(12) 0.093(7) 0.171(8) 0.015(5) 0.071(12) 0.050(9)
F10A 0.099(5) 0.100(7) 0.095(4) -0.002(5) 0.010(4) -0.032(4)
F12A 0.151(11) 0.063(6) 0.195(12) 0.010(6) 0.025(10) 0.035(8)
F11A 0.258(15) 0.120(10) 0.048(13) -0.020(8) 0.007(9) -0.047(9)
O4 0.0719(15) 0.0525(15) 0.0661(16) 0.0144(13) 0.0165(13) -0.0017(12)
O5 0.0712(15) 0.0569(16) 0.0712(17) 0.0150(13) -0.0058(13) -0.0055(13)
C11 0.093(5) 0.066(4) 0.137(6) 0.029(4) 0.003(5) -0.022(3)
F13 0.276(5) 0.081(2) 0.187(4) 0.025(2) 0.015(4) -0.035(3)
F14 0.099(5) 0.117(10) 0.152(12) -0.015(8) -0.050(5) 0.002(6)
F15 0.110(8) 0.084(7) 0.158(11) -0.033(6) 0.049(8) -0.018(5)
F14A 0.34(3) 0.114(7) 0.126(11) 0.050(7) -0.127(17) -0.076(15)
F15A 0.153(9) 0.079(7) 0.224(14) -0.013(6) -0.040(8) 0.036(6)
C12 0.065(3) 0.057(3) 0.092(3) 0.023(3) -0.017(2) -0.003(2)
C13 0.082(3) 0.075(3) 0.122(4) 0.018(3) 0.029(3) -0.013(2)
C14 0.076(3) 0.086(4) 0.087(3) 0.035(3) 0.017(3) 0.001(3)
C15 0.110(6) 0.099(6) 0.129(7) 0.034(6) 0.038(5) -0.014(5)
F16 0.160(15) 0.128(8) 0.22(2) 0.050(9) 0.119(15) -0.028(10)
F17 0.195(17) 0.24(3) 0.177(17) 0.108(18) 0.105(14) 0.13(2)
F18 0.152(8) 0.26(2) 0.099(8) 0.070(10) 0.053(6) 0.069(11)
F18A 0.23(2) 0.086(11) 0.18(2) -0.019(10) 0.136(18) -0.039(12)
F16A 0.32(2) 0.186(13) 0.183(13) 0.098(13) 0.119(14) 0.034(17)
F17A 0.095(6) 0.23(2) 0.223(17) -0.048(14) 0.047(8) -0.004(10)
O6 0.0666(14) 0.0673(17) 0.0763(18) 0.0228(14) 0.0123(13) -0.0059(13)
O1R 0.1009(18) 0.075(2) 0.079(2) 0.0170(16) -0.0099(15) 0.0298(15)
N2R 0.072(2) 0.066(2) 0.064(2) 0.017(2) -0.0083(18) 0.0112(19)
C3R 0.085(3) 0.090(3) 0.066(3) 0.013(3) -0.020(2) 0.019(3)
C4R 0.062(3) 0.276(7) 0.156(5) 0.079(5) -0.011(3) 0.004(3)
C5R 0.217(5) 0.118(4) 0.109(4) 0.033(3) -0.060(4) 0.066(4)
C6R 0.105(3) 0.093(3) 0.067(3) 0.018(3) -0.031(3) 0.022(3)
C7R 0.148(4) 0.193(5) 0.104(4) 0.083(4) 0.020(3) 0.037(4)
C8R 0.145(4) 0.113(4) 0.117(4) -0.008(3) -0.080(3) 0.015(3)
N9R 0.074(2) 0.059(2) 0.063(2) 0.013(2) -0.0063(17) 0.0102(18)
O10R 0.1019(19) 0.0684(18) 0.0778(19) 0.0119(16) -0.0104(15) 0.0183(15)
C11R 0.060(2) 0.053(3) 0.062(3) 0.020(2) -0.003(2) 0.006(2)
C12R 0.058(2) 0.050(2) 0.053(3) 0.018(2) 0.000(2) 0.0052(18)
C13R 0.068(2) 0.050(2) 0.055(3) 0.015(2) 0.000(2) 0.0077(19)
C14R 0.075(2) 0.091(3) 0.061(3) 0.011(2) 0.000(2) 0.028(2)
C15R 0.119(3) 0.181(5) 0.099(4) 0.067(3) 0.049(3) 0.050(3)
N16R 0.0747(19) 0.060(2) 0.054(2) 0.0164(17) 0.0032(17) 0.0230(16)
N17R 0.086(2) 0.066(2) 0.048(2) 0.0178(18) 0.0015(18) 0.0273(17)
C18R 0.129(4) 0.104(4) 0.055(3) 0.022(3) 0.009(3) 0.049(3)
C19R 0.261(19) 0.43(3) 0.049(8) 0.022(13) 0.034(12) 0.26(2)
C20R 0.207(15) 0.109(13) 0.084(15) 0.047(12) -0.015(11) 0.043(12)
C21R 0.47(3) 0.115(11) 0.088(9) 0.001(9) -0.010(11) 0.145(16)
C19W 0.119(8) 0.043(5) 0.045(7) -0.001(4) -0.018(6) 0.039(5)
C20W 0.59(7) 0.23(4) 0.08(2) -0.024(17) 0.01(2) 0.31(4)
C21W 0.34(3) 0.35(3) 0.18(2) 0.06(2) 0.02(2) -0.03(2)
C22R 0.070(2) 0.061(3) 0.065(3) 0.021(2) 0.001(2) 0.0216(19)
Cu3 0.0631(3) 0.0857(4) 0.0688(3) 0.0181(3) -0.0044(2) 0.0178(2)
O7 0.0641(15) 0.0822(18) 0.0701(18) 0.0114(14) -0.0084(14) 0.0118(13)
C16 0.073(4) 0.094(4) 0.101(5) 0.025(4) -0.021(3) 0.009(3)
F20 0.035(6) 0.39(2) 0.115(9) 0.047(9) -0.012(7) 0.013(7)
F21 0.088(10) 0.089(8) 0.178(8) 0.050(7) -0.050(8) -0.025(7)
F21A 0.105(12) 0.090(9) 0.250(17) -0.001(9) -0.071(10) -0.021(8)
F20A 0.056(6) 0.162(8) 0.129(8) 0.057(6) 0.016(4) 0.014(4)
F19 0.1066(18) 0.157(3) 0.114(2) 0.059(2) -0.0462(17) -0.0070(16)
C17 0.062(3) 0.071(3) 0.093(4) 0.030(3) -0.018(3) 0.011(2)
C18 0.063(3) 0.147(4) 0.074(3) 0.039(3) -0.003(3) 0.024(3)
C19 0.067(3) 0.111(3) 0.072(3) 0.027(3) -0.002(3) 0.034(3)
C20 0.090(6) 0.203(9) 0.077(5) 0.025(7) 0.002(5) 0.053(7)
F22 0.214(17) 0.188(12) 0.071(9) -0.017(9) 0.013(10) 0.018(12)
F23 0.168(19) 0.199(10) 0.090(6) 0.070(7) 0.015(10) 0.049(10)
F24 0.087(10) 0.37(3) 0.094(7) 0.024(16) 0.025(8) 0.105(16)
F22A 0.26(2) 0.28(2) 0.114(10) -0.046(12) -0.015(13) 0.111(17)
F23A 0.096(8) 0.44(4) 0.094(8) 0.11(2) -0.002(6) 0.058(17)
F24A 0.141(16) 0.37(2) 0.098(7) 0.082(13) 0.028(9) -0.031(12)
O8 0.0628(15) 0.110(2) 0.0670(18) 0.0165(15) -0.0013(14) 0.0229(15)
O9 0.0714(17) 0.095(2) 0.120(2) 0.0381(17) 0.0119(16) 0.0313(15)
C21 0.107(6) 0.143(8) 0.149(8) 0.067(6) 0.032(5) 0.072(6)
F27 0.47(3) 0.199(14) 0.148(17) 0.051(10) -0.021(15) 0.205(18)
F25 0.25(2) 0.229(17) 0.192(15) -0.052(11) -0.063(15) 0.180(18)
F26 0.140(8) 0.197(8) 0.185(14) 0.086(9) 0.062(7) 0.107(6)
F26A 0.138(6) 0.165(8) 0.175(14) 0.082(9) 0.030(6) 0.082(5)
F25A 0.197(15) 0.144(7) 0.210(14) 0.086(9) 0.127(12) 0.103(10)
F27A 0.116(8) 0.079(6) 0.223(19) -0.003(7) 0.050(10) 0.006(5)
C22 0.079(3) 0.103(4) 0.090(3) 0.041(3) 0.014(3) 0.042(3)
C23 0.060(3) 0.137(5) 0.094(4) 0.045(3) 0.006(2) 0.031(3)
C24 0.063(3) 0.111(4) 0.064(3) 0.034(3) -0.004(2) 0.003(3)
C25 0.082(5) 0.154(7) 0.084(6) 0.036(5) 0.010(5) 0.008(5)
F29 0.071(10) 0.192(12) 0.160(14) 0.001(12) 0.022(10) 0.001(8)
F30 0.113(6) 0.176(13) 0.21(2) 0.128(12) -0.029(8) -0.024(7)
F28 0.157(7) 0.133(8) 0.045(8) -0.006(7) -0.024(6) -0.028(6)
F30A 0.197(16) 0.153(12) 0.138(9) 0.077(8) 0.039(9) -0.008(9)
F29A 0.056(6) 0.248(14) 0.26(2) 0.060(19) -0.046(13) -0.012(6)
F28A 0.129(9) 0.197(11) 0.052(12) -0.047(9) 0.019(9) -0.064(7)
O10 0.0616(15) 0.100(2) 0.0754(18) 0.0202(15) -0.0043(14) 0.0128(15)
O1S 0.0731(16) 0.104(2) 0.0618(18) 0.0209(16) 0.0024(14) 0.0291(14)
N2S 0.094(2) 0.092(3) 0.056(2) 0.015(2) 0.006(2) 0.040(2)
C3S 0.152(4) 0.135(5) 0.053(3) 0.002(3) 0.000(3) 0.072(4)
C4S 0.346(8) 0.174(6) 0.122(5) -0.036(4) -0.056(5) 0.196(6)
C5S 0.214(6) 0.278(8) 0.130(5) 0.013(5) 0.089(5) 0.056(6)
C6S 0.172(5) 0.130(5) 0.064(4) -0.012(3) -0.009(4) 0.078(4)
C7S 0.261(7) 0.307(8) 0.045(3) 0.002(4) -0.007(4) 0.167(6)
C8S 0.243(7) 0.107(5) 0.209(7) -0.028(5) 0.003(6) 0.071(5)
N9S 0.128(3) 0.112(3) 0.059(3) 0.012(2) -0.009(2) 0.062(3)
O10S 0.160(3) 0.153(3) 0.076(2) 0.0029(19) -0.038(2) 0.086(2)
C11S 0.084(3) 0.084(3) 0.058(3) 0.022(3) 0.000(2) 0.035(3)
C12S 0.083(3) 0.072(3) 0.063(3) 0.020(3) -0.005(2) 0.027(3)
C13S 0.084(3) 0.066(3) 0.090(3) 0.022(3) -0.015(3) 0.016(3)
C14S 0.105(4) 0.086(3) 0.130(4) 0.030(3) -0.017(3) 0.014(3)
C15S 0.110(4) 0.253(7) 0.230(7) 0.148(6) 0.051(4) 0.040(4)
N16S 0.115(3) 0.068(3) 0.101(3) 0.006(2) -0.011(3) 0.031(2)
N17S 0.105(3) 0.074(3) 0.092(3) 0.005(2) -0.003(2) 0.038(2)
C18S 0.129(4) 0.090(4) 0.150(6) 0.012(4) 0.016(4) 0.054(3)
C19S 0.204(14) 0.140(16) 0.125(14) 0.070(13) 0.093(11) 0.142(15)
C20S 0.34(3) 0.127(18) 0.18(2) -0.062(14) 0.116(18) -0.091(16)
C21S 0.082(9) 0.35(4) 0.20(3) -0.02(2) -0.020(13) -0.034(15)
C19E 0.166(19) 0.14(2) 0.58(7) -0.06(3) 0.15(3) 0.10(2)
C20E 0.162(18) 0.14(2) 0.122(15) 0.042(16) 0.000(13) 0.026(15)
C21E 0.22(2) 0.141(13) 0.123(16) 0.048(11) 0.060(12) 0.107(14)
C22S 0.091(3) 0.071(3) 0.078(3) 0.011(3) -0.006(2) 0.028(2)

loop_
_atom_type_symbol
_atom_type_description
_atom_type_scat_dispersion_real
_atom_type_scat_dispersion_imag
_atom_type_scat_source
C C 0.0033 0.0016 'International Tables Vol C Tables 4.2.6.8 and 6.1.1.4'
H H 0.0000 0.0000 'International Tables Vol C Tables 4.2.6.8 and 6.1.1.4'
N N 0.0061 0.0033 'International Tables Vol C Tables 4.2.6.8 and 6.1.1.4'
O O 0.0106 0.0060 'International Tables Vol C Tables 4.2.6.8 and 6.1.1.4'
F F 0.0171 0.0103 'International Tables Vol C Tables 4.2.6.8 and 6.1.1.4'
Cu Cu 0.3201 1.2651 'International Tables Vol C Tables 4.2.6.8 and 6.1.1.4'

loop_
_geom_angle_atom_site_label_1
_geom_angle_atom_site_label_2
_geom_angle_atom_site_label_3
_geom_angle
_geom_angle_site_symmetry_1
_geom_angle_site_symmetry_3
O1 Cu1 O1 180.0 2_556 .
O1 Cu1 O2 88.19(10) 2_556 .
O1 Cu1 O2 91.81(10) . .
O1 Cu1 O2 91.81(10) 2_556 2_556
O1 Cu1 O2 88.19(10) . 2_556
O2 Cu1 O2 180.0 . 2_556
O1 Cu1 O1R 96.53(9) 2_556 .
O1 Cu1 O1R 83.47(9) . .
O2 Cu1 O1R 87.91(9) . .
O2 Cu1 O1R 92.09(9) 2_556 .
O1 Cu1 O1R 83.47(9) 2_556 2_556
O1 Cu1 O1R 96.53(9) . 2_556
O2 Cu1 O1R 92.09(9) . 2_556
O2 Cu1 O1R 87.91(9) 2_556 2_556
O1R Cu1 O1R 180.00(6) . 2_556
C2 O1 Cu1 124.6(3) . .
F1A C1 F2A 108(2) . .
F2 C1 F1 121(2) . .
F2 C1 F3 92(2) . .
F1 C1 F3 105.8(19) . .
F1A C1 F3A 118(2) . .
F2A C1 F3A 86.1(16) . .
F2 C1 C2 112.6(16) . .
F1A C1 C2 114.0(14) . .
F2A C1 C2 112.9(13) . .
F1 C1 C2 114.0(10) . .
F3 C1 C2 108.4(14) . .
F3A C1 C2 114.3(11) . .
O1 C2 C3 128.4(4) . .
O1 C2 C1 113.4(5) . .
C3 C2 C1 118.2(5) . .
O1 C2 Cu1 34.14(18) . .
C3 C2 Cu1 94.3(3) . .
C1 C2 Cu1 147.3(5) . .
C2 C3 C4 122.8(4) . .
C2 C3 Cu1 61.1(2) . .
C4 C3 Cu1 61.8(2) . .
O2 C4 C3 128.1(4) . .
O2 C4 C5 114.1(5) . .
C3 C4 C5 117.7(5) . .
O2 C4 Cu1 34.76(16) . .
C3 C4 Cu1 93.3(3) . .
C5 C4 Cu1 148.7(4) . .
F6A C5 F5A 108.2(16) . .
F6A C5 F4 95.9(12) . .
F5A C5 F4 111.9(10) . .
F4 C5 F5 98.5(11) . .
F4 C5 F6 111.7(9) . .
F5 C5 F6 111.9(13) . .
F6A C5 C4 112.0(11) . .
F5A C5 C4 116.2(11) . .
F4 C5 C4 110.8(5) . .
F5 C5 C4 111.7(11) . .
F6 C5 C4 111.6(9) . .
C4 O2 Cu1 124.2(3) . .
O4 Cu2 O5 175.76(9) . .
O4 Cu2 O6 87.04(9) . .
O5 Cu2 O6 92.80(9) . .
O4 Cu2 O3 91.68(9) . .
O5 Cu2 O3 87.39(9) . .
O6 Cu2 O3 165.18(9) . .
O4 Cu2 N16R 90.81(9) . .
O5 Cu2 N16R 93.40(9) . .
O6 Cu2 N16R 98.71(10) . .
O3 Cu2 N16R 96.06(9) . .
O4 Cu2 O10S 93.46(9) . 1_655
O5 Cu2 O10S 82.32(9) . 1_655
O6 Cu2 O10S 82.04(9) . 1_655
O3 Cu2 O10S 83.30(9) . 1_655
N16R Cu2 O10S 175.70(9) . 1_655
C7 O3 Cu2 123.9(2) . .
F8 C6 F9 105.5(10) . .
F9A C6 F7A 107.2(11) . .
F9A C6 F8A 109.7(11) . .
F7A C6 F8A 106.6(9) . .
F8 C6 F7 107.4(11) . .
F9 C6 F7 103.7(11) . .
F9A C6 C7 110.3(7) . .
F8 C6 C7 116.5(6) . .
F9 C6 C7 111.5(7) . .
F7A C6 C7 111.2(7) . .
F8A C6 C7 111.7(6) . .
F7 C6 C7 111.3(6) . .
O3 C7 C8 128.3(3) . .
O3 C7 C6 113.9(4) . .
C8 C7 C6 117.8(4) . .
O3 C7 Cu2 34.78(15) . .
C8 C7 Cu2 93.8(2) . .
C6 C7 Cu2 148.2(3) . .
C7 C8 C9 121.5(3) . .
C7 C8 Cu2 61.44(19) . .
C9 C8 Cu2 60.4(2) . .
O4 C9 C8 128.9(4) . .
O4 C9 C10 112.5(4) . .
C8 C9 C10 118.5(4) . .
O4 C9 Cu2 34.77(15) . .
C8 C9 Cu2 94.6(2) . .
C10 C9 Cu2 146.6(3) . .
F11A C10 F12A 109.0(18) . .
F11A C10 F10A 100.1(15) . .
F12A C10 F10A 107.7(10) . .
F10 C10 F11 121.2(13) . .
F11A C10 C9 110.9(13) . .
F12A C10 C9 119.6(12) . .
F10 C10 C9 116.5(8) . .
F10A C10 C9 107.8(7) . .
F11 C10 C9 112.0(10) . .
F10 C10 F12 98.5(15) . .
F11 C10 F12 101.2(11) . .
C9 C10 F12 102.9(8) . .
C10 F12A F11A 33.9(9) . .
C10 F11A F12A 37.1(11) . .
C9 O4 Cu2 123.5(2) . .
C12 O5 Cu2 123.9(3) . .
F15 C11 F14 107.1(13) . .
F14A C11 F13 119.3(10) . .
F15 C11 F13 123.0(10) . .
F14 C11 F13 88.5(8) . .
F14A C11 F15A 116.7(15) . .
F13 C11 F15A 84.8(9) . .
F14A C11 C12 111.8(10) . .
F15 C11 C12 114.1(6) . .
F14 C11 C12 110.9(8) . .
F13 C11 C12 109.8(6) . .
F15A C11 C12 111.7(8) . .
C11 F13 F15A 48.1(5) . .
C11 F15A F13 47.1(7) . .
O5 C12 C13 128.5(4) . .
O5 C12 C11 111.6(4) . .
C13 C12 C11 119.9(4) . .
O5 C12 Cu2 34.55(16) . .
C13 C12 Cu2 93.9(3) . .
C11 C12 Cu2 146.1(4) . .
C14 C13 C12 122.2(4) . .
C14 C13 Cu2 61.2(2) . .
C12 C13 Cu2 61.0(2) . .
O6 C14 C13 128.3(4) . .
O6 C14 C15 114.2(5) . .
C13 C14 C15 117.5(5) . .
O6 C14 Cu2 34.45(17) . .
C13 C14 Cu2 93.8(3) . .
C15 C14 Cu2 148.7(4) . .
F16 C15 F18 107.2(15) . .
F16 C15 F17 107.7(14) . .
F18 C15 F17 99.9(15) . .
F18A C15 F16A 113.6(18) . .
F18A C15 F17A 107.5(18) . .
F16A C15 F17A 107.9(14) . .
F18A C15 C14 114.5(8) . .
F16 C15 C14 115.4(10) . .
F18 C15 C14 113.1(8) . .
F17 C15 C14 112.3(12) . .
F16A C15 C14 106.8(11) . .
F17A C15 C14 106.1(10) . .
C14 O6 Cu2 124.3(3) . .
N2R O1R Cu1 139.8(2) . .
O1R N2R C11R 125.6(3) . .
O1R N2R C3R 120.6(3) . .
C11R N2R C3R 112.5(3) . .
C5R C3R N2R 111.9(3) . .
C5R C3R C6R 117.4(4) . .
N2R C3R C6R 100.6(3) . .
C5R C3R C4R 110.7(4) . .
N2R C3R C4R 104.2(3) . .
C6R C3R C4R 110.9(4) . .
C8R C6R N9R 111.2(4) . .
C8R C6R C3R 119.2(4) . .
N9R C6R C3R 100.4(3) . .
C8R C6R C7R 108.3(4) . .
N9R C6R C7R 105.2(3) . .
C3R C6R C7R 111.7(4) . .
O10R N9R C11R 125.8(3) . .
O10R N9R C6R 122.3(3) . .
C11R N9R C6R 111.7(3) . .
N2R C11R N9R 107.6(3) . .
N2R C11R C12R 124.2(4) . .
N9R C11R C12R 128.1(4) . .
C22R C12R C13R 104.6(3) . .
C22R C12R C11R 124.5(3) . .
C13R C12R C11R 131.0(4) . .
N16R C13R C12R 110.5(3) . .
N16R C13R C14R 119.6(3) . .
C12R C13R C14R 129.8(3) . .
C13R C14R C15R 112.4(3) . .
C13R N16R N17R 105.0(3) . .
C13R N16R Cu2 129.0(2) . .
N17R N16R Cu2 125.5(2) . .
C22R N17R N16R 111.7(3) . .
C22R N17R C18R 125.8(3) . .
N16R N17R C18R 122.4(3) . .
C19R C18R N17R 119.7(7) . .
C19W C18R N17R 114.7(5) . .
C18R C19R C20R 112.1(13) . .
C21R C20R C19R 136.6(18) . .
C18R C19W C20W 99.0(14) . .
C21W C20W C19W 144(4) . .
N17R C22R C12R 108.1(3) . .
O7 Cu3 O10 174.76(10) . .
O7 Cu3 O1S 91.96(10) . .
O10 Cu3 O1S 83.98(10) . .
O7 Cu3 O8 92.24(10) . .
O10 Cu3 O8 90.14(10) . .
O1S Cu3 O8 155.70(10) . .
O7 Cu3 O9 95.84(10) . .
O10 Cu3 O9 87.99(10) . .
O1S Cu3 O9 97.32(9) . .
O8 Cu3 O9 106.04(10) . .
O7 Cu3 C17 21.66(11) . .
O10 Cu3 C17 159.96(13) . .
O1S Cu3 C17 111.24(12) . .
O8 Cu3 C17 70.60(12) . .
O9 Cu3 C17 102.29(10) . .
C17 O7 Cu3 124.4(2) . .
F20 C16 F19 102.1(11) . .
F21A C16 F19 99.7(12) . .
F20 C16 F21 99.3(16) . .
F19 C16 F21 111.5(12) . .
F21A C16 F20A 120.1(12) . .
F19 C16 F20A 108.6(7) . .
F20 C16 C17 116.2(11) . .
F21A C16 C17 104.6(11) . .
F19 C16 C17 111.3(4) . .
F21 C16 C17 115.2(9) . .
F20A C16 C17 111.9(8) . .
O7 C17 C18 129.3(4) . .
O7 C17 C16 112.6(4) . .
C18 C17 C16 118.1(4) . .
O7 C17 Cu3 33.95(15) . .
C18 C17 Cu3 95.4(2) . .
C16 C17 Cu3 146.5(4) . .
C19 C18 C17 121.1(4) . .
C19 C18 Cu3 61.4(2) . .
C17 C18 Cu3 59.7(2) . .
O8 C19 C18 128.0(4) . .
O8 C19 C20 114.5(5) . .
C18 C19 C20 117.5(5) . .
O8 C19 Cu3 34.25(18) . .
C18 C19 Cu3 93.8(3) . .
C20 C19 Cu3 148.6(4) . .
F23A C20 F22A 104(2) . .
F24 C20 F23 110.9(16) . .
F24 C20 F22 102.3(18) . .
F23 C20 F22 103.9(14) . .
F23A C20 F24A 112.4(17) . .
F22A C20 F24A 110.0(16) . .
F23A C20 C19 114.1(10) . .
F24 C20 C19 114.7(10) . .
F22A C20 C19 105.1(13) . .
F23 C20 C19 111.8(10) . .
F22 C20 C19 112.3(10) . .
F24A C20 C19 110.6(13) . .
C19 O8 Cu3 124.9(3) . .
C22 O9 Cu3 120.2(3) . .
F27 C21 F25 108.7(19) . .
F27A C21 F25A 109.6(13) . .
F27 C21 F26 77.8(19) . .
F25 C21 F26 111.7(14) . .
F27A C21 F26A 95.3(14) . .
F25A C21 F26A 126.2(13) . .
F27 C21 C22 122.2(14) . .
F27A C21 C22 113.4(9) . .
F25 C21 C22 117.2(9) . .
F25A C21 C22 110.1(8) . .
F26 C21 C22 112.8(9) . .
F26A C21 C22 101.5(8) . .
C21 F27 F26 58.8(14) . .
C21 F26 F27 43.4(10) . .
O9 C22 C23 127.0(4) . .
O9 C22 C21 114.4(5) . .
C23 C22 C21 118.6(5) . .
O9 C22 Cu3 38.99(19) . .
C23 C22 Cu3 89.0(3) . .
C21 C22 Cu3 150.6(5) . .
C24 C23 C22 123.6(4) . .
O10 C24 C23 129.2(4) . .
O10 C24 C25 112.3(5) . .
C23 C24 C25 118.5(5) . .
O10 C24 Cu3 34.50(17) . .
C23 C24 Cu3 97.1(3) . .
C25 C24 Cu3 142.1(4) . .
F28A C25 F30A 117.7(17) . .
F28A C25 F29A 99.3(17) . .
F30A C25 F29A 104.8(14) . .
F29 C25 F30 106.2(15) . .
F29 C25 F28 118.8(14) . .
F30 C25 F28 96.0(10) . .
F28A C25 C24 114.5(11) . .
F30A C25 C24 108.1(10) . .
F29 C25 C24 112.4(13) . .
F29A C25 C24 111.6(15) . .
F30 C25 C24 110.6(8) . .
F28 C25 C24 111.3(9) . .
C24 O10 Cu3 123.8(3) . .
N2S O1S Cu3 123.05(19) . .
O1S N2S C11S 126.0(3) . .
O1S N2S C3S 119.5(3) . .
C11S N2S C3S 114.2(4) . .
O1S N2S Cu3 34.62(13) . .
C11S N2S Cu3 109.0(2) . .
C3S N2S Cu3 129.1(3) . .
C4S C3S N2S 113.4(4) . .
C4S C3S C6S 121.0(5) . .
N2S C3S C6S 100.0(4) . .
C4S C3S C5S 109.7(5) . .
N2S C3S C5S 103.1(4) . .
C6S C3S C5S 107.9(5) . .
C7S C6S N9S 113.6(4) . .
C7S C6S C3S 121.0(5) . .
N9S C6S C3S 102.1(4) . .
C7S C6S C8S 107.2(5) . .
N9S C6S C8S 102.7(4) . .
C3S C6S C8S 108.8(5) . .
O10S N9S C11S 124.8(4) . .
O10S N9S C6S 122.3(4) . .
C11S N9S C6S 112.8(4) . .
N9S O10S Cu2 170.2(3) . 1_455
N2S C11S N9S 107.0(4) . .
N2S C11S C12S 128.5(4) . .
N9S C11S C12S 124.5(4) . .
C22S C12S C11S 125.7(4) . .
C22S C12S C13S 103.4(4) . .
C11S C12S C13S 130.9(4) . .
N16S C13S C12S 110.4(4) . .
N16S C13S C14S 117.6(4) . .
C12S C13S C14S 131.7(4) . .
C15S C14S C13S 114.4(4) . .
C13S N16S N17S 105.8(3) . .
C22S N17S N16S 111.8(3) . .
C22S N17S C18S 128.3(4) . .
N16S N17S C18S 120.0(4) . .
C19S C18S N17S 114.8(7) . .
C19S C18S C20S 5.6(12) . .
N17S C18S C20S 109.3(9) . .
C20S C19S C18S 163(4) . .
C19S C20S C21S 148(4) . .
C19S C20S C18S 12(2) . .
C21S C20S C18S 153.9(12) . .
C20E C21E C19E 10.1(17) . .
N17S C22S C12S 108.6(4) . .

loop_
_geom_bond_atom_site_label_1
_geom_bond_atom_site_label_2
_geom_bond_distance
_geom_bond_site_symmetry_2
Cu1 O1 1.948(2) 2_556
Cu1 O1 1.948(2) .
Cu1 O2 1.979(2) .
Cu1 O2 1.979(2) 2_556
Cu1 O1R 2.303(3) .
Cu1 O1R 2.303(3) 2_556
O1 C2 1.257(4) .
C1 F2 1.02(2) .
C1 F1A 1.17(2) .
C1 F2A 1.29(2) .
C1 F1 1.295(19) .
C1 F3 1.41(3) .
C1 F3A 1.48(3) .
C1 C2 1.521(8) .
C2 C3 1.361(5) .
C3 C4 1.371(5) .
C4 O2 1.249(4) .
C4 C5 1.535(6) .
C5 F6A 1.20(3) .
C5 F5A 1.266(17) .
C5 F4 1.295(6) .
C5 F5 1.333(17) .
C5 F6 1.36(2) .
Cu2 O4 1.933(2) .
Cu2 O5 1.936(2) .
Cu2 O6 1.944(2) .
Cu2 O3 1.962(2) .
Cu2 N16R 2.388(3) .
Cu2 O10S 2.683(3) 1_655
O3 C7 1.249(4) .
C6 F9A 1.272(13) .
C6 F8 1.247(10) .
C6 F9 1.291(13) .
C6 F7A 1.294(12) .
C6 F8A 1.300(12) .
C6 F7 1.350(13) .
C6 C7 1.530(5) .
C7 C8 1.363(4) .
C8 C9 1.374(4) .
C9 O4 1.255(4) .
C9 C10 1.539(7) .
C10 F11A 1.042(18) .
C10 F12A 1.129(14) .
C10 F10 1.198(13) .
C10 F10A 1.462(14) .
C10 F11 1.51(2) .
C10 F12 1.556(19) .
F12A F11A 1.77(3) .
O5 C12 1.254(4) .
C11 F14A 1.229(17) .
C11 F15 1.248(11) .
C11 F14 1.288(17) .
C11 F13 1.307(7) .
C11 F15A 1.328(14) .
C11 C12 1.549(6) .
F13 F15A 1.776(17) .
C12 C13 1.371(5) .
C13 C14 1.366(5) .
C14 O6 1.246(4) .
C14 C15 1.541(6) .
C15 F18A 1.158(15) .
C15 F16 1.240(17) .
C15 F18 1.320(16) .
C15 F17 1.31(2) .
C15 F16A 1.33(2) .
C15 F17A 1.377(19) .
O1R N2R 1.288(3) .
N2R C11R 1.338(4) .
N2R C3R 1.506(4) .
C3R C5R 1.488(5) .
C3R C6R 1.526(5) .
C3R C4R 1.555(5) .
C6R C8R 1.483(5) .
C6R N9R 1.505(4) .
C6R C7R 1.563(5) .
N9R O10R 1.270(3) .
N9R C11R 1.350(4) .
C11R C12R 1.444(4) .
C12R C22R 1.380(4) .
C12R C13R 1.405(4) .
C13R N16R 1.342(4) .
C13R C14R 1.503(4) .
C14R C15R 1.516(4) .
N16R N17R 1.365(3) .
N17R C22R 1.322(4) .
N17R C18R 1.471(4) .
C18R C19R 1.332(15) .
C18R C19W 1.428(9) .
C19R C20R 1.77(3) .
C20R C21R 1.28(2) .
C19W C20W 1.70(3) .
C20W C21W 1.02(5) .
Cu3 O7 1.912(2) .
Cu3 O10 1.927(2) .
Cu3 O1S 1.960(2) .
Cu3 O8 1.966(2) .
Cu3 O9 2.185(2) .
Cu3 C17 2.825(4) .
O7 C17 1.264(4) .
C16 F20 1.11(2) .
C16 F21A 1.30(3) .
C16 F19 1.316(5) .
C16 F21 1.32(3) .
C16 F20A 1.465(17) .
C16 C17 1.544(5) .
C17 C18 1.377(5) .
C18 C19 1.373(5) .
C19 O8 1.243(4) .
C19 C20 1.525(6) .
C20 F23A 1.215(17) .
C20 F24 1.243(16) .
C20 F22A 1.31(3) .
C20 F23 1.330(18) .
C20 F22 1.34(2) .
C20 F24A 1.348(19) .
O9 C22 1.235(4) .
C21 F27 1.084(19) .
C21 F27A 1.237(14) .
C21 F25 1.285(19) .
C21 F25A 1.320(15) .
C21 F26 1.350(17) .
C21 F26A 1.518(16) .
C21 C22 1.525(7) .
F27 F26 1.54(3) .
C22 C23 1.395(5) .
C23 C24 1.365(5) .
C24 O10 1.258(4) .
C24 C25 1.542(7) .
C25 F28A 1.022(17) .
C25 F30A 1.23(2) .
C25 F29 1.27(2) .
C25 F29A 1.36(2) .
C25 F30 1.414(19) .
C25 F28 1.485(16) .
O1S N2S 1.311(3) .
N2S C11S 1.321(4) .
N2S C3S 1.500(5) .
C3S C4S 1.430(6) .
C3S C6S 1.535(6) .
C3S C5S 1.580(6) .
C6S C7S 1.452(6) .
C6S N9S 1.488(5) .
C6S C8S 1.558(7) .
N9S O10S 1.274(3) .
N9S C11S 1.359(4) .
O10S Cu2 2.683(3) 1_455
C11S C12S 1.425(5) .
C12S C22S 1.372(4) .
C12S C13S 1.425(5) .
C13S N16S 1.314(4) .
C13S C14S 1.496(5) .
C14S C15S 1.435(5) .
N16S N17S 1.352(4) .
N17S C22S 1.312(4) .
N17S C18S 1.470(5) .
C18S C19S 1.354(18) .
C18S C20S 1.99(3) .
C19S C20S 0.65(4) .
C20S C21S 1.90(4) .
C19E C21E 1.73(6) .
C20E C21E 1.60(4) .
